data_2313002
loop_
_publ_author_name
'Patel, Bhumi C.'
'Modi, Krunal M.'
'Reddy, J. Prakasha'

_publ_section_title
;
 Synthesis, crystal structure and Hirshfeld surface analysis of a 1:1 salt
 of sparfloxacin and 4-amino-salicylic acid.
;
_journal_coeditor_code VM2330
_journal_issue 'Pt 7'
_journal_name_full 'Acta crystallographica. Section E, Crystallographic communications'
_journal_page_first 807
_journal_page_last 810
_journal_paper_doi 10.1107/S2056989026005736
_journal_volume 82
_journal_year 2026
_chemical_formula_iupac 'C19 H23 F2 N4 O3 +, C7 H6 N O3 -'
_chemical_formula_moiety 'C19 H23 F2 N4 O3 +, C7 H6 N O3 -'
_chemical_formula_sum 'C26 H29 F2 N5 O6'
_chemical_formula_weight 545.54
_chemical_name_common
;
Sparfloxacinium 4-aminosalicylate
;
_chemical_name_systematic
'4-[5-Amino-3-carboxy-1-cyclopropyl-6,8-difluoro-4-oxo-1,4-dihydroquinolin-7-yl]-2,6-dimethylpiperazin-1-ium 4-amino-2-hydroxybenzoate'
_space_group_crystal_system monoclinic
_space_group_IT_number 14
_space_group_name_Hall '-P 2yn'
_space_group_name_H-M_alt 'P 1 21/n 1'
_atom_sites_solution_hydrogens mixed
_audit_creation_method
;
Olex2 1.5
(compiled 2025.07.13 svn.rb7424aed for OlexSys, GUI svn.r7314)
;
_cell_angle_alpha 90
_cell_angle_beta 94.3739(14)
_cell_angle_gamma 90
_cell_formula_units_Z 4
_cell_length_a 18.7603(3)
_cell_length_b 7.15744(10)
_cell_length_c 20.8511(3)
_cell_measurement_reflns_used 15825
_cell_measurement_temperature 296.40(10)
_cell_measurement_theta_max 74.2200
_cell_measurement_theta_min 3.0430
_cell_volume 2791.64(7)
_computing_cell_refinement
;
CrysAlisPro 1.171.43.128a (Rigaku OD, 2024)
;
_computing_data_collection 'CrysAlisPro system (CCD 43.128a 64-bit (release 20-06-2024))'
_computing_data_reduction
;
CrysAlisPro 1.171.43.128a (Rigaku OD, 2024)
;
_computing_molecular_graphics
;
Olex2 1.5 (Dolomanov <i>et al.</i>,  2009)
;
_computing_publication_material
;
Olex2 1.5 (Dolomanov <i>et al.</i>,  2009)
;
_computing_structure_refinement
;
<i>SHELXL2019/3</i> (Sheldrick, 2015)
;
_computing_structure_solution
;
<i>olex2.solve</i> 1.5-ac6-020 (Bourhis <i>et al.</i>,  2015)
;
_diffrn_ambient_temperature 296.15
_diffrn_detector_area_resol_mean 10.0000
_diffrn_measured_fraction_theta_full 0.999
_diffrn_measured_fraction_theta_max 0.961
_diffrn_measurement_device 'four-circle diffractometer'
_diffrn_measurement_device_type 'XtaLAB Synergy, Dualflex, HyPix'
_diffrn_measurement_method '\w scans'
_diffrn_radiation_type CuK\a
_diffrn_radiation_wavelength 1.54184
_diffrn_reflns_av_R_equivalents 0.0296
_diffrn_reflns_av_unetI/netI 0.0221
_diffrn_reflns_limit_h_max 23
_diffrn_reflns_limit_h_min -22
_diffrn_reflns_limit_k_max 8
_diffrn_reflns_limit_k_min -6
_diffrn_reflns_limit_l_max 25
_diffrn_reflns_limit_l_min -26
_diffrn_reflns_number 26903
_diffrn_reflns_theta_full 67.684
_diffrn_reflns_theta_max 74.322
_diffrn_reflns_theta_min 3.055
_exptl_absorpt_coefficient_mu 0.866
_exptl_absorpt_correction_T_max 1.00000
_exptl_absorpt_correction_T_min 0.41644
_exptl_absorpt_correction_type multi-scan
_exptl_absorpt_process_details
;
(CrysAlisPro; Rigaku OD, 2024)
;
_exptl_crystal_colour colourless
_exptl_crystal_density_diffrn 1.298
_exptl_crystal_description block
_exptl_crystal_F_000 1144
_exptl_crystal_size_max 0.29
_exptl_crystal_size_mid 0.21
_exptl_crystal_size_min 0.12
_refine_diff_density_max 0.862
_refine_diff_density_min -0.719
_refine_ls_extinction_coef 0.00063(19)
_refine_ls_extinction_expression Fc^*^=kFc[1+0.001xFc^2^\l^3^/sin(2\q)]^-1/4^
_refine_ls_extinction_method
;
SHELXL2019/2 (Sheldrick 2015)
;
_refine_ls_goodness_of_fit_ref 1.084
_refine_ls_hydrogen_treatment mixed
_refine_ls_matrix_type full
_refine_ls_number_parameters 368
_refine_ls_number_reflns 5468
_refine_ls_number_restraints 0
_refine_ls_restrained_S_all 1.084
_refine_ls_R_factor_all 0.0725
_refine_ls_R_factor_gt 0.0641
_refine_ls_shift/su_max 0.001
_refine_ls_shift/su_mean 0.000
_refine_ls_structure_factor_coef Fsqd
_refine_ls_weighting_details 'w=1/[\s^2^(Fo^2^)+(0.1004P)^2^+1.2039P] where P=(Fo^2^+2Fc^2^)/3'
_refine_ls_weighting_scheme calc
_refine_ls_wR_factor_gt 0.1885
_refine_ls_wR_factor_ref 0.1988
_reflns_number_gt 4535
_reflns_number_total 5468
_reflns_threshold_expression 'I > 2\s(I)'
_cod_data_source_file vm2330.cif
_cod_data_source_block I
_cod_original_cell_volume 2791.65(7)
_cod_database_code 2313002
_shelx_space_group_comment
;
The symmetry employed for this shelxl refinement is uniquely defined
by the following loop, which should always be used as a source of
symmetry information in preference to the above space-group names.
They are only intended as comments.
;

loop_
_space_group_symop_operation_xyz
'x, y, z'
'-x+1/2, y+1/2, -z+1/2'
'-x, -y, -z'
'x-1/2, -y-1/2, z-1/2'

loop_
_atom_site_type_symbol
_atom_site_label
_atom_site_fract_x
_atom_site_fract_y
_atom_site_fract_z
_atom_site_U_iso_or_equiv
_atom_site_adp_type
_atom_site_calc_flag
_atom_site_occupancy
_atom_site_disorder_assembly
_atom_site_disorder_group
F F2 0.33141(7) -0.1307(3) 0.58770(6) 0.0743(4) Uani d 1 . .
O O6 0.56631(9) -0.3390(3) 0.42044(9) 0.0680(5) Uani d 1 . .
N N2 0.48134(9) -0.1866(3) 0.58847(9) 0.0507(4) Uani d 1 . .
O O5 0.68550(9) -0.3691(3) 0.48149(11) 0.0796(6) Uani d 1 . .
H H5 0.653515 -0.370703 0.452402 0.119 Uiso calc 1 . .
O O2 -0.01246(11) -0.1420(3) 0.63440(10) 0.0835(6) Uani d 1 . .
N N5 0.09720(10) -0.0477(3) 0.45468(10) 0.0546(4) Uani d 1 . .
H H5A 0.0611(14) 0.020(4) 0.4266(13) 0.066 Uiso d 1 . .
H H5B 0.0779(14) -0.110(4) 0.4874(14) 0.066 Uiso d 1 . .
C C20 0.36168(11) -0.1669(3) 0.53233(10) 0.0513(5) Uani d 1 . .
C C14 0.43458(11) -0.1997(3) 0.53226(10) 0.0465(5) Uani d 1 . .
O O3 0.05206(11) -0.2463(3) 0.55722(9) 0.0800(6) Uani d 1 . .
O O4 0.69731(10) -0.3034(3) 0.58457(12) 0.0906(7) Uani d 1 . .
N N4 0.24237(9) -0.1468(3) 0.47622(10) 0.0592(5) Uani d 1 . .
C C17 0.41696(12) -0.2660(3) 0.41633(11) 0.0537(5) Uani d 1 . .
C C24 0.19089(12) -0.2854(3) 0.45037(12) 0.0563(5) Uani d 1 . .
H H24A 0.173551 -0.357309 0.485410 0.068 Uiso calc 1 . .
H H24B 0.214234 -0.370730 0.422507 0.068 Uiso calc 1 . .
C C16 0.53884(12) -0.2912(3) 0.47192(12) 0.0533(5) Uani d 1 . .
N N3 0.43841(13) -0.3174(4) 0.35779(11) 0.0724(6) Uani d 1 . .
H H3A 0.484477 -0.321564 0.359819 0.087 Uiso d 1 . .
C C19 0.31507(11) -0.1793(3) 0.47702(11) 0.0514(5) Uani d 1 . .
C C2 0.09910(12) -0.2787(3) 0.66502(10) 0.0512(5) Uani d 1 . .
C C9 0.58140(11) -0.2758(3) 0.53079(12) 0.0555(5) Uani d 1 . .
C C18 0.34517(12) -0.2265(3) 0.42088(10) 0.0544(5) Uani d 1 . .
C C10 0.55099(12) -0.2224(3) 0.58527(12) 0.0556(5) Uani d 1 . .
H H10 0.580734 -0.210068 0.622802 0.067 Uiso calc 1 . .
C C21 0.21160(11) -0.0136(3) 0.51888(11) 0.0545(5) Uani d 1 . .
H H21A 0.247947 0.074656 0.534928 0.065 Uiso calc 1 . .
H H21B 0.194252 -0.078839 0.555368 0.065 Uiso calc 1 . .
C C15 0.46329(11) -0.2517(3) 0.47310(10) 0.0487(5) Uani d 1 . .
C C7 0.09308(12) -0.2443(3) 0.73051(11) 0.0519(5) Uani d 1 . .
C C11 0.45681(12) -0.1226(3) 0.64947(11) 0.0562(5) Uani d 1 . .
H H11 0.439981 0.006979 0.649617 0.067 Uiso calc 1 . .
C C5 0.20952(13) -0.3765(3) 0.75775(12) 0.0588(6) Uani d 1 . .
C C3 0.16136(13) -0.3667(3) 0.64840(11) 0.0592(6) Uani d 1 . .
H H3 0.166266 -0.393645 0.605331 0.071 Uiso calc 1 . .
C C6 0.14795(13) -0.2905(3) 0.77576(11) 0.0574(5) Uani d 1 . .
H H6 0.143489 -0.263401 0.818898 0.069 Uiso calc 1 . .
N N1 0.26501(17) -0.4184(4) 0.80268(15) 0.0834(8) Uani d 1 . .
C C8 0.65916(13) -0.3161(4) 0.53528(16) 0.0687(7) Uani d 1 . .
C C23 0.12860(12) -0.1927(4) 0.41281(11) 0.0579(5) Uani d 1 . .
H H23 0.146013 -0.130730 0.375111 0.069 Uiso calc 1 . .
C C4 0.21548(14) -0.4149(3) 0.69294(12) 0.0636(6) Uani d 1 . .
H H4 0.256253 -0.473365 0.679945 0.076 Uiso calc 1 . .
C C1 0.04328(13) -0.2201(4) 0.61521(12) 0.0608(6) Uani d 1 . .
C C22 0.15077(12) 0.0897(3) 0.48317(11) 0.0567(5) Uani d 1 . .
H H22 0.169622 0.162133 0.448340 0.068 Uiso calc 1 . .
C C26 0.11441(15) 0.2223(4) 0.52730(15) 0.0770(8) Uani d 1 . .
H H26A 0.074505 0.281075 0.503798 0.116 Uiso calc 1 . .
H H26B 0.147855 0.316011 0.543166 0.116 Uiso calc 1 . .
H H26C 0.097888 0.153527 0.562811 0.116 Uiso calc 1 . .
C C25 0.07087(15) -0.3306(5) 0.39044(15) 0.0793(8) Uani d 1 . .
H H25A 0.053401 -0.391960 0.427059 0.119 Uiso calc 1 . .
H H25B 0.090274 -0.421790 0.362854 0.119 Uiso calc 1 . .
H H25C 0.032303 -0.265493 0.367218 0.119 Uiso calc 1 . .
C C12 0.49327(18) -0.1882(5) 0.71117(14) 0.0880(9) Uani d 1 . .
H H12A 0.531824 -0.277755 0.709146 0.106 Uiso calc 1 . .
H H12B 0.499333 -0.099296 0.746292 0.106 Uiso calc 1 . .
C C13 0.41968(16) -0.2517(4) 0.69119(13) 0.0728(7) Uani d 1 . .
H H13A 0.413371 -0.380169 0.677069 0.087 Uiso calc 1 . .
H H13B 0.380889 -0.201766 0.714203 0.087 Uiso calc 1 . .
F F1 0.30262(8) -0.2317(2) 0.36541(7) 0.0718(4) Uiso d 1 . .
O O1 0.03417(11) -0.1655(3) 0.75118(10) 0.0753(5) Uiso d 1 . .
H H1 0.000(2) -0.157(6) 0.7110(19) 0.113 Uiso d 1 . .
H H3B 0.4064(16) -0.320(4) 0.3226(15) 0.081(9) Uiso d 1 . .
H H1A 0.252(2) -0.421(6) 0.8376(18) 0.102(14) Uiso d 1 . .
H H1B 0.298(2) -0.509(7) 0.790(2) 0.123(14) Uiso d 1 . .

loop_
_atom_site_aniso_label
_atom_site_aniso_U_11
_atom_site_aniso_U_22
_atom_site_aniso_U_33
_atom_site_aniso_U_12
_atom_site_aniso_U_13
_atom_site_aniso_U_23
F2 0.0503(7) 0.1215(13) 0.0515(7) 0.0121(8) 0.0064(6) -0.0052(8)
O6 0.0546(9) 0.0785(11) 0.0734(11) 0.0087(8) 0.0207(8) 0.0036(9)
N2 0.0463(9) 0.0521(9) 0.0529(10) 0.0015(7) -0.0011(7) 0.0038(8)
O5 0.0489(9) 0.0809(12) 0.1107(15) 0.0062(9) 0.0169(10) 0.0025(12)
O2 0.0698(12) 0.0990(14) 0.0793(12) 0.0197(11) -0.0107(10) 0.0046(11)
N5 0.0446(9) 0.0653(11) 0.0531(10) 0.0042(8) -0.0021(8) -0.0006(9)
C20 0.0456(11) 0.0588(12) 0.0501(11) 0.0018(9) 0.0081(9) 0.0010(9)
C14 0.0442(10) 0.0448(10) 0.0503(11) -0.0007(8) 0.0020(8) 0.0060(8)
O3 0.0837(13) 0.1012(15) 0.0528(10) -0.0111(11) -0.0094(9) 0.0077(9)
O4 0.0486(10) 0.1061(16) 0.1147(17) 0.0052(10) -0.0091(11) 0.0005(13)
N4 0.0409(9) 0.0695(12) 0.0668(12) 0.0016(8) 0.0005(8) -0.0154(9)
C17 0.0549(12) 0.0547(12) 0.0524(12) -0.0011(9) 0.0096(10) 0.0057(9)
C24 0.0461(11) 0.0635(13) 0.0587(12) 0.0001(10) 0.0010(9) -0.0075(10)
C16 0.0478(11) 0.0462(10) 0.0670(13) 0.0010(9) 0.0107(10) 0.0088(9)
N3 0.0593(12) 0.1066(18) 0.0525(11) 0.0027(12) 0.0129(10) -0.0044(11)
C19 0.0431(10) 0.0543(11) 0.0565(12) 0.0005(9) 0.0027(9) 0.0039(9)
C2 0.0538(12) 0.0488(11) 0.0504(11) -0.0043(9) 0.0006(9) 0.0044(9)
C9 0.0419(11) 0.0501(11) 0.0745(15) 0.0003(9) 0.0044(10) 0.0086(10)
C18 0.0508(12) 0.0657(13) 0.0459(11) -0.0004(10) -0.0021(9) 0.0038(9)
C10 0.0470(11) 0.0520(11) 0.0666(14) -0.0004(9) -0.0034(10) 0.0062(10)
C21 0.0432(10) 0.0605(12) 0.0590(12) -0.0011(9) -0.0012(9) -0.0072(10)
C15 0.0448(10) 0.0471(10) 0.0548(12) 0.0000(8) 0.0077(9) 0.0066(9)
C7 0.0501(11) 0.0528(11) 0.0538(12) 0.0000(9) 0.0098(9) 0.0036(9)
C11 0.0584(12) 0.0558(12) 0.0536(12) 0.0076(10) -0.0010(10) -0.0010(10)
C5 0.0625(13) 0.0499(11) 0.0627(13) 0.0022(10) -0.0039(10) 0.0090(10)
C3 0.0700(14) 0.0560(12) 0.0519(12) 0.0046(11) 0.0072(10) -0.0024(10)
C6 0.0678(14) 0.0590(12) 0.0456(11) -0.0029(11) 0.0047(10) 0.0060(9)
N1 0.0879(18) 0.0835(17) 0.0752(17) 0.0218(14) -0.0170(14) 0.0084(14)
C8 0.0461(12) 0.0625(14) 0.097(2) 0.0009(10) 0.0032(13) 0.0092(13)
C23 0.0524(12) 0.0742(14) 0.0465(11) 0.0015(11) -0.0002(9) -0.0048(10)
C4 0.0650(14) 0.0589(13) 0.0673(14) 0.0125(11) 0.0070(11) 0.0006(11)
C1 0.0585(13) 0.0636(13) 0.0587(13) -0.0062(11) -0.0051(11) 0.0079(11)
C22 0.0488(11) 0.0592(12) 0.0615(13) 0.0003(10) -0.0001(10) -0.0007(10)
C26 0.0633(15) 0.0695(16) 0.096(2) 0.0115(12) -0.0062(14) -0.0209(15)
C25 0.0602(15) 0.094(2) 0.0810(18) 0.0015(14) -0.0139(13) -0.0276(15)
C12 0.089(2) 0.117(2) 0.0573(15) 0.0244(19) -0.0056(14) 0.0011(16)
C13 0.0813(18) 0.0751(16) 0.0629(15) 0.0115(13) 0.0117(13) 0.0125(12)

loop_
_atom_type_symbol
_atom_type_description
_atom_type_scat_dispersion_real
_atom_type_scat_dispersion_imag
_atom_type_scat_source
C C 0.0181 0.0091 'International Tables Vol C Tables 4.2.6.8 and 6.1.1.4'
H H 0.0000 0.0000 'International Tables Vol C Tables 4.2.6.8 and 6.1.1.4'
F F 0.0727 0.0534 'International Tables Vol C Tables 4.2.6.8 and 6.1.1.4'
N N 0.0311 0.0180 'International Tables Vol C Tables 4.2.6.8 and 6.1.1.4'
O O 0.0492 0.0322 'International Tables Vol C Tables 4.2.6.8 and 6.1.1.4'

loop_
_geom_angle_atom_site_label_1
_geom_angle_atom_site_label_2
_geom_angle_atom_site_label_3
_geom_angle_site_symmetry_1
_geom_angle_site_symmetry_3
_geom_angle
_geom_angle_publ_flag
C14 N2 C11 . . 121.80(17) ?
C10 N2 C14 . . 119.53(19) ?
C10 N2 C11 . . 118.54(19) ?
C8 O5 H5 . . 109.5 ?
H5A N5 H5B . . 113(2) ?
C23 N5 H5A . . 106.0(15) ?
C23 N5 H5B . . 107.1(17) ?
C22 N5 H5A . . 108.8(16) ?
C22 N5 H5B . . 108.4(17) ?
C22 N5 C23 . . 113.76(17) ?
F2 C20 C14 . . 120.82(19) ?
F2 C20 C19 . . 116.15(18) ?
C14 C20 C19 . . 122.9(2) ?
N2 C14 C15 . . 118.78(18) ?
C20 C14 N2 . . 122.52(19) ?
C20 C14 C15 . . 118.70(19) ?
C19 N4 C24 . . 120.98(19) ?
C19 N4 C21 . . 122.72(18) ?
C21 N4 C24 . . 112.94(17) ?
N3 C17 C18 . . 118.1(2) ?
N3 C17 C15 . . 124.2(2) ?
C18 C17 C15 . . 117.7(2) ?
N4 C24 H24A . . 109.5 ?
N4 C24 H24B . . 109.5 ?
N4 C24 C23 . . 110.9(2) ?
H24A C24 H24B . . 108.0 ?
C23 C24 H24A . . 109.5 ?
C23 C24 H24B . . 109.5 ?
O6 C16 C9 . . 120.9(2) ?
O6 C16 C15 . . 121.8(2) ?
C9 C16 C15 . . 117.3(2) ?
C17 N3 H3A . . 109.2 ?
C17 N3 H3B . . 120.3(19) ?
H3A N3 H3B . . 129.4 ?
N4 C19 C20 . . 123.7(2) ?
C18 C19 C20 . . 116.44(19) ?
C18 C19 N4 . . 119.9(2) ?
C7 C2 C1 . . 122.0(2) ?
C3 C2 C7 . . 117.0(2) ?
C3 C2 C1 . . 121.0(2) ?
C16 C9 C8 . . 121.7(2) ?
C10 C9 C16 . . 120.0(2) ?
C10 C9 C8 . . 118.3(2) ?
C19 C18 C17 . . 124.8(2) ?
F1 C18 C17 . . 116.6(2) ?
F1 C18 C19 . . 118.6(2) ?
N2 C10 C9 . . 124.6(2) ?
N2 C10 H10 . . 117.7 ?
C9 C10 H10 . . 117.7 ?
N4 C21 H21A . . 109.7 ?
N4 C21 H21B . . 109.7 ?
N4 C21 C22 . . 109.91(18) ?
H21A C21 H21B . . 108.2 ?
C22 C21 H21A . . 109.7 ?
C22 C21 H21B . . 109.7 ?
C14 C15 C16 . . 119.9(2) ?
C17 C15 C14 . . 119.41(19) ?
C17 C15 C16 . . 120.7(2) ?
C6 C7 C2 . . 120.8(2) ?
O1 C7 C2 . . 121.1(2) ?
O1 C7 C6 . . 118.1(2) ?
N2 C11 H11 . . 115.0 ?
N2 C11 C12 . . 120.0(2) ?
N2 C11 C13 . . 120.7(2) ?
C12 C11 H11 . . 115.0 ?
C13 C11 H11 . . 115.0 ?
C13 C11 C12 . . 60.0(2) ?
C6 C5 C4 . . 118.8(2) ?
N1 C5 C6 . . 120.9(3) ?
N1 C5 C4 . . 120.3(3) ?
C2 C3 H3 . . 118.7 ?
C4 C3 C2 . . 122.6(2) ?
C4 C3 H3 . . 118.7 ?
C7 C6 C5 . . 120.9(2) ?
C7 C6 H6 . . 119.5 ?
C5 C6 H6 . . 119.5 ?
C5 N1 H1A . . 112(3) ?
C5 N1 H1B . . 116(2) ?
H1A N1 H1B . . 120(4) ?
O5 C8 C9 . . 115.7(2) ?
O4 C8 O5 . . 120.6(2) ?
O4 C8 C9 . . 123.6(3) ?
N5 C23 C24 . . 108.90(18) ?
N5 C23 H23 . . 108.8 ?
N5 C23 C25 . . 109.0(2) ?
C24 C23 H23 . . 108.8 ?
C24 C23 C25 . . 112.4(2) ?
C25 C23 H23 . . 108.8 ?
C5 C4 H4 . . 120.0 ?
C3 C4 C5 . . 119.9(2) ?
C3 C4 H4 . . 120.0 ?
O2 C1 C2 . . 117.2(2) ?
O3 C1 O2 . . 122.8(2) ?
O3 C1 C2 . . 120.0(2) ?
N5 C22 C21 . . 109.50(19) ?
N5 C22 H22 . . 108.8 ?
N5 C22 C26 . . 109.40(19) ?
C21 C22 H22 . . 108.8 ?
C21 C22 C26 . . 111.4(2) ?
C26 C22 H22 . . 108.8 ?
C22 C26 H26A . . 109.5 ?
C22 C26 H26B . . 109.5 ?
C22 C26 H26C . . 109.5 ?
H26A C26 H26B . . 109.5 ?
H26A C26 H26C . . 109.5 ?
H26B C26 H26C . . 109.5 ?
C23 C25 H25A . . 109.5 ?
C23 C25 H25B . . 109.5 ?
C23 C25 H25C . . 109.5 ?
H25A C25 H25B . . 109.5 ?
H25A C25 H25C . . 109.5 ?
H25B C25 H25C . . 109.5 ?
C11 C12 H12A . . 117.8 ?
C11 C12 H12B . . 117.8 ?
H12A C12 H12B . . 114.9 ?
C13 C12 C11 . . 59.76(18) ?
C13 C12 H12A . . 117.8 ?
C13 C12 H12B . . 117.8 ?
C11 C13 C12 . . 60.24(19) ?
C11 C13 H13A . . 117.7 ?
C11 C13 H13B . . 117.7 ?
C12 C13 H13A . . 117.7 ?
C12 C13 H13B . . 117.7 ?
H13A C13 H13B . . 114.9 ?
C7 O1 H1 . . 104(2) ?

loop_
_geom_bond_atom_site_label_1
_geom_bond_atom_site_label_2
_geom_bond_site_symmetry_2
_geom_bond_distance
_geom_bond_publ_flag
F2 C20 . 1.350(2) ?
O6 C16 . 1.272(3) ?
N2 C14 . 1.413(3) ?
N2 C10 . 1.338(3) ?
N2 C11 . 1.459(3) ?
O5 H5 . 0.8200 ?
O5 C8 . 1.315(4) ?
O2 C1 . 1.277(3) ?
N5 H5A . 0.99(3) ?
N5 H5B . 0.91(3) ?
N5 C23 . 1.505(3) ?
N5 C22 . 1.496(3) ?
C20 C14 . 1.388(3) ?
C20 C19 . 1.396(3) ?
C14 C15 . 1.432(3) ?
O3 C1 . 1.247(3) ?
O4 C8 . 1.210(4) ?
N4 C24 . 1.459(3) ?
N4 C19 . 1.382(3) ?
N4 C21 . 1.453(3) ?
C17 N3 . 1.365(3) ?
C17 C18 . 1.386(3) ?
C17 C15 . 1.418(3) ?
C24 H24A . 0.9700 ?
C24 H24B . 0.9700 ?
C24 C23 . 1.510(3) ?
C16 C9 . 1.417(3) ?
C16 C15 . 1.447(3) ?
N3 H3A . 0.8626 ?
N3 H3B . 0.91(3) ?
C19 C18 . 1.380(3) ?
C2 C7 . 1.401(3) ?
C2 C3 . 1.394(3) ?
C2 C1 . 1.478(3) ?
C9 C10 . 1.364(4) ?
C9 C8 . 1.483(3) ?
C18 F1 . 1.355(3) ?
C10 H10 . 0.9300 ?
C21 H21A . 0.9700 ?
C21 H21B . 0.9700 ?
C21 C22 . 1.508(3) ?
C7 C6 . 1.382(3) ?
C7 O1 . 1.341(3) ?
C11 H11 . 0.9800 ?
C11 C12 . 1.486(3) ?
C11 C13 . 1.479(4) ?
C5 C6 . 1.386(3) ?
C5 N1 . 1.379(3) ?
C5 C4 . 1.392(3) ?
C3 H3 . 0.9300 ?
C3 C4 . 1.367(3) ?
C6 H6 . 0.9300 ?
N1 H1A . 0.78(4) ?
N1 H1B . 0.96(5) ?
C23 H23 . 0.9800 ?
C23 C25 . 1.512(4) ?
C4 H4 . 0.9300 ?
C22 H22 . 0.9800 ?
C22 C26 . 1.519(3) ?
C26 H26A . 0.9600 ?
C26 H26B . 0.9600 ?
C26 H26C . 0.9600 ?
C25 H25A . 0.9600 ?
C25 H25B . 0.9600 ?
C25 H25C . 0.9600 ?
C12 H12A . 0.9700 ?
C12 H12B . 0.9700 ?
C12 C13 . 1.483(5) ?
C13 H13A . 0.9700 ?
C13 H13B . 0.9700 ?
O1 H1 . 1.02(4) ?

loop_
_geom_hbond_atom_site_label_D
_geom_hbond_atom_site_label_H
_geom_hbond_atom_site_label_A
_geom_hbond_site_symmetry_A
_geom_hbond_distance_DH
_geom_hbond_distance_HA
_geom_hbond_distance_DA
_geom_hbond_angle_DHA
O1 H1 O2 . 1.02(4) 1.60(4) 2.529(3) 149(3)
N3 H3A O6 . 0.86 1.92 2.648(3) 142
N3 H3A O1 4_655 0.86 2.52 2.965(3) 113
N3 H3B F1 . 0.91(3) 2.29(3) 2.637(3) 102(2)
O5 H5 O6 . 0.82 1.73 2.497(3) 154
N5 H5A O2 3_556 0.99(3) 1.74(3) 2.715(3) 167(2)
N5 H5B O3 . 0.91(3) 1.85(3) 2.754(3) 172(3)
N1 H1B Cg6 2_546 0.95(4) 2.46(5) 3.326(3) 153(4)

loop_
_geom_torsion_atom_site_label_1
_geom_torsion_atom_site_label_2
_geom_torsion_atom_site_label_3
_geom_torsion_atom_site_label_4
_geom_torsion_site_symmetry_1
_geom_torsion_site_symmetry_2
_geom_torsion_site_symmetry_3
_geom_torsion_site_symmetry_4
_geom_torsion
_geom_torsion_publ_flag
F2 C20 C14 N2 . . . . -3.8(3) ?
F2 C20 C14 C15 . . . . 175.22(19) ?
F2 C20 C19 N4 . . . . 3.7(3) ?
F2 C20 C19 C18 . . . . -176.5(2) ?
O6 C16 C9 C10 . . . . 179.3(2) ?
O6 C16 C9 C8 . . . . -0.6(3) ?
O6 C16 C15 C14 . . . . 179.55(19) ?
O6 C16 C15 C17 . . . . 0.3(3) ?
N2 C14 C15 C17 . . . . 179.81(18) ?
N2 C14 C15 C16 . . . . 0.6(3) ?
N2 C11 C12 C13 . . . . -110.3(3) ?
N2 C11 C13 C12 . . . . 109.2(3) ?
C20 C14 C15 C17 . . . . 0.8(3) ?
C20 C14 C15 C16 . . . . -178.49(19) ?
C20 C19 C18 C17 . . . . 1.7(4) ?
C20 C19 C18 F1 . . . . -176.96(19) ?
C14 N2 C10 C9 . . . . -1.4(3) ?
C14 N2 C11 C12 . . . . 151.9(2) ?
C14 N2 C11 C13 . . . . 81.1(3) ?
C14 C20 C19 N4 . . . . -179.9(2) ?
C14 C20 C19 C18 . . . . -0.1(3) ?
N4 C24 C23 N5 . . . . -53.8(3) ?
N4 C24 C23 C25 . . . . -174.7(2) ?
N4 C19 C18 C17 . . . . -178.5(2) ?
N4 C19 C18 F1 . . . . 2.9(3) ?
N4 C21 C22 N5 . . . . 55.5(2) ?
N4 C21 C22 C26 . . . . 176.7(2) ?
C24 N4 C19 C20 . . . . -125.9(2) ?
C24 N4 C19 C18 . . . . 54.3(3) ?
C24 N4 C21 C22 . . . . -59.7(3) ?
C16 C9 C10 N2 . . . . 1.9(3) ?
C16 C9 C8 O5 . . . . -0.9(3) ?
C16 C9 C8 O4 . . . . 179.5(2) ?
N3 C17 C18 C19 . . . . 177.6(2) ?
N3 C17 C18 F1 . . . . -3.8(3) ?
N3 C17 C15 C14 . . . . -178.8(2) ?
N3 C17 C15 C16 . . . . 0.4(4) ?
C19 C20 C14 N2 . . . . 179.92(19) ?
C19 C20 C14 C15 . . . . -1.1(3) ?
C19 N4 C24 C23 . . . . -140.8(2) ?
C19 N4 C21 C22 . . . . 140.8(2) ?
C2 C7 C6 C5 . . . . -1.7(3) ?
C2 C3 C4 C5 . . . . 0.1(4) ?
C9 C16 C15 C14 . . . . -0.1(3) ?
C9 C16 C15 C17 . . . . -179.30(19) ?
C18 C17 C15 C14 . . . . 0.6(3) ?
C18 C17 C15 C16 . . . . 179.9(2) ?
C10 N2 C14 C20 . . . . 179.1(2) ?
C10 N2 C14 C15 . . . . 0.1(3) ?
C10 N2 C11 C12 . . . . -32.2(3) ?
C10 N2 C11 C13 . . . . -103.1(3) ?
C10 C9 C8 O5 . . . . 179.2(2) ?
C10 C9 C8 O4 . . . . -0.4(4) ?
C21 N4 C24 C23 . . . . 59.4(3) ?
C21 N4 C19 C20 . . . . 31.9(4) ?
C21 N4 C19 C18 . . . . -147.9(2) ?
C15 C17 C18 C19 . . . . -1.9(4) ?
C15 C17 C18 F1 . . . . 176.70(18) ?
C15 C16 C9 C10 . . . . -1.1(3) ?
C15 C16 C9 C8 . . . . 179.0(2) ?
C7 C2 C3 C4 . . . . -1.4(3) ?
C7 C2 C1 O2 . . . . -2.5(3) ?
C7 C2 C1 O3 . . . . 176.9(2) ?
C11 N2 C14 C20 . . . . -5.1(3) ?
C11 N2 C14 C15 . . . . 175.90(19) ?
C11 N2 C10 C9 . . . . -177.3(2) ?
C3 C2 C7 C6 . . . . 2.2(3) ?
C3 C2 C7 O1 . . . . -177.9(2) ?
C3 C2 C1 O2 . . . . 179.3(2) ?
C3 C2 C1 O3 . . . . -1.3(4) ?
C6 C5 C4 C3 . . . . 0.4(4) ?
N1 C5 C6 C7 . . . . 178.4(2) ?
N1 C5 C4 C3 . . . . -177.6(2) ?
C8 C9 C10 N2 . . . . -178.2(2) ?
C23 N5 C22 C21 . . . . -54.5(3) ?
C23 N5 C22 C26 . . . . -176.8(2) ?
C4 C5 C6 C7 . . . . 0.4(3) ?
C1 C2 C7 C6 . . . . -176.1(2) ?
C1 C2 C7 O1 . . . . 3.8(3) ?
C1 C2 C3 C4 . . . . 176.9(2) ?
C22 N5 C23 C24 . . . . 53.3(3) ?
C22 N5 C23 C25 . . . . 176.3(2) ?
O1 C7 C6 C5 . . . . 178.3(2) ?
